data_7036597
loop_
_publ_author_name
'Gao, Song'
'Fan, Rui Qing'
'Wang, Xin Ming'
'Qiang, Liang Sheng'
'Wei, Li Guo'
'Wang, Ping'
'Yang, Yu Lin'
'Wang, Yu Lei'

_publ_section_title
;
 Advanced Cd(II) complexes as high efficiency co-sensitizers for enhanced
 dye-sensitized solar cell performance.
;
_journal_issue 41
_journal_name_full 'Dalton transactions (Cambridge, England : 2003)'
_journal_page_first 18187
_journal_page_last 18195
_journal_paper_doi 10.1039/c5dt02951a
_journal_volume 44
_journal_year 2015
_chemical_formula_sum 'C30 H40 Cd1.5 N6 O15.5'
_chemical_formula_weight 901.28
_space_group_crystal_system orthorhombic
_space_group_IT_number 60
_space_group_name_Hall '-P 2n 2ab'
_space_group_name_H-M_alt 'P b c n'
_symmetry_space_group_name_Hall '-P 2n 2ab'
_symmetry_space_group_name_H-M 'P b c n'
_atom_sites_solution_hydrogens mixed
_audit_creation_method SHELXL-2014/7
_audit_update_record
;
2015-07-10 deposited with the CCDC.
2015-09-22 downloaded from the CCDC.
;
_cell_angle_alpha 90
_cell_angle_beta 90
_cell_angle_gamma 90
_cell_formula_units_Z 8
_cell_length_a 24.030(5)
_cell_length_b 14.256(3)
_cell_length_c 20.680(4)
_cell_measurement_reflns_used 8129
_cell_measurement_temperature 293(2)
_cell_measurement_theta_max 27.473
_cell_measurement_theta_min 3.023
_cell_volume 7084(3)
_computing_cell_refinement 'SAINT (Bruker, 2005)'
_computing_data_collection 'APEX2 (Bruker, 2005)'
_computing_data_reduction SAINT
_computing_structure_refinement 'SHELXL-2014/7 (Sheldrick, 2014)'
_diffrn_ambient_temperature 293(2)
_diffrn_measured_fraction_theta_full 0.998
_diffrn_measured_fraction_theta_max 0.994
_diffrn_measurement_device_type 'Bruker Smart APEX CCD area detector'
_diffrn_measurement_method 'phi and omega scans'
_diffrn_radiation_type MoK\a
_diffrn_radiation_wavelength 0.71073
_diffrn_reflns_av_R_equivalents 0.0802
_diffrn_reflns_av_unetI/netI 0.0516
_diffrn_reflns_Laue_measured_fraction_full 0.998
_diffrn_reflns_Laue_measured_fraction_max 0.994
_diffrn_reflns_limit_h_max 30
_diffrn_reflns_limit_h_min -31
_diffrn_reflns_limit_k_max 16
_diffrn_reflns_limit_k_min -18
_diffrn_reflns_limit_l_max 26
_diffrn_reflns_limit_l_min -26
_diffrn_reflns_number 60111
_diffrn_reflns_point_group_measured_fraction_full 0.998
_diffrn_reflns_point_group_measured_fraction_max 0.994
_diffrn_reflns_theta_full 25.000
_diffrn_reflns_theta_max 27.473
_diffrn_reflns_theta_min 3.023
_diffrn_source 'fine-focus sealed tube'
_exptl_absorpt_coefficient_mu 0.989
_exptl_absorpt_correction_T_max 0.893
_exptl_absorpt_correction_T_min 0.688
_exptl_absorpt_correction_type multi-scan
_exptl_absorpt_process_details SADABS
_exptl_crystal_colour colorless
_exptl_crystal_density_diffrn 1.690
_exptl_crystal_density_method 'not measured'
_exptl_crystal_description platelate
_exptl_crystal_F_000 3664
_exptl_crystal_size_max 0.510
_exptl_crystal_size_mid 0.324
_exptl_crystal_size_min 0.114
_refine_diff_density_max 0.674
_refine_diff_density_min -0.540
_refine_diff_density_rms 0.097
_refine_ls_extinction_method none
_refine_ls_goodness_of_fit_ref 1.031
_refine_ls_hydrogen_treatment mixed
_refine_ls_matrix_type full
_refine_ls_number_parameters 537
_refine_ls_number_reflns 8129
_refine_ls_number_restraints 27
_refine_ls_restrained_S_all 1.030
_refine_ls_R_factor_all 0.0689
_refine_ls_R_factor_gt 0.0413
_refine_ls_shift/su_max 0.002
_refine_ls_shift/su_mean 0.000
_refine_ls_structure_factor_coef Fsqd
_refine_ls_weighting_details 'w=1/[\s^2^(Fo^2^)+(0.0418P)^2^+3.0665P] where P=(Fo^2^+2Fc^2^)/3'
_refine_ls_weighting_scheme calc
_refine_ls_wR_factor_gt 0.0847
_refine_ls_wR_factor_ref 0.0943
_reflns_Friedel_coverage 0.000
_reflns_number_gt 5736
_reflns_number_total 8129
_reflns_threshold_expression 'I > 2\s(I)'
_cod_data_source_file c5dt02951a2.cif
_cod_data_source_block 2
_cod_depositor_comments 'Adding full bibliography for 7036596--7036597.cif.'
_cod_original_cell_volume 7084(2)
_cod_original_formula_sum 'C30 H40 Cd1.50 N6 O15.50'
_cod_database_code 7036597
_shelx_shelxl_version_number 2014/7
_shelx_space_group_comment
;
The symmetry employed for this shelxl refinement is uniquely defined
by the following loop, which should always be used as a source of
symmetry information in preference to the above space-group names.
They are only intended as comments.
;
_shelx_estimated_absorpt_t_min 0.632
_shelx_estimated_absorpt_t_max 0.896

loop_
_space_group_symop_operation_xyz
'x, y, z'
'-x+1/2, -y+1/2, z+1/2'
'-x, y, -z+1/2'
'x+1/2, -y+1/2, -z'
'-x, -y, -z'
'x-1/2, y-1/2, -z-1/2'
'x, -y, z-1/2'
'-x-1/2, y-1/2, z'

loop_
_atom_site_label
_atom_site_type_symbol
_atom_site_fract_x
_atom_site_fract_y
_atom_site_fract_z
_atom_site_U_iso_or_equiv
_atom_site_adp_type
_atom_site_occupancy
_atom_site_site_symmetry_order
_atom_site_calc_flag
_atom_site_refinement_flags_posn
_atom_site_refinement_flags_adp
_atom_site_refinement_flags_occupancy
Cd1 Cd 0.32342(2) 0.60450(2) 0.26717(2) 0.02850(4) Uani 1 1 d . . .
Cd2 Cd 1.0000 0.61421(2) 0.2500 0.02670(6) Uani 1 2 d S T P
N1 N 0.35357(8) 0.62010(15) 0.37062(9) 0.0325(5) Uani 1 1 d . . .
N5 N 0.96624(8) 0.61560(15) 0.14630(9) 0.0345(5) Uani 1 1 d . . .
N3 N 0.29960(8) 0.60024(15) 0.16105(9) 0.0340(5) Uani 1 1 d . . .
N4 N 0.25579(8) 0.60602(15) 0.06697(9) 0.0308(5) Uani 1 1 d . . .
C8 C 0.48790(10) 0.6003(2) 0.60969(12) 0.0409(7) Uani 1 1 d . . .
H8A H 0.4827 0.5877 0.6534 0.049 Uiso 1 1 calc R U .
N6 N 0.92267(7) 0.62167(15) 0.05261(9) 0.0306(5) Uani 1 1 d . . .
C14 C 0.21197(9) 0.61451(17) 0.02037(11) 0.0283(6) Uani 1 1 d . . .
C24 C 0.87982(9) 0.62608(17) 0.00465(11) 0.0293(6) Uani 1 1 d . . .
C13 C 0.31184(10) 0.5981(2) 0.05387(12) 0.0383(7) Uani 1 1 d . . .
H13A H 0.3285 0.5955 0.0133 0.046 Uiso 1 1 calc R U .
C2 C 0.31877(10) 0.6206(2) 0.42273(13) 0.0405(7) Uani 1 1 d . . .
H2A H 0.2801 0.6218 0.4201 0.049 Uiso 1 1 calc R U .
C9 C 0.54116(9) 0.62015(17) 0.58705(11) 0.0287(6) Uani 1 1 d . . .
C26 C 0.82864(10) 0.66633(19) 0.01793(12) 0.0345(6) Uani 1 1 d . . .
H26A H 0.8214 0.6913 0.0586 0.041 Uiso 1 1 calc R U .
C30 C 0.75514(9) 0.64009(16) -0.14356(11) 0.0270(5) Uani 1 1 d . . .
C4 C 0.44986(9) 0.61873(17) 0.50348(11) 0.0295(6) Uani 1 1 d . . .
C12 C 0.33763(10) 0.5948(2) 0.11169(13) 0.0398(7) Uani 1 1 d . . .
H12A H 0.3759 0.5896 0.1174 0.048 Uiso 1 1 calc R U .
C29 C 0.79882(9) 0.63397(16) -0.09143(11) 0.0268(5) Uani 1 1 d . . .
C21 C 0.91767(10) 0.62210(18) 0.11758(11) 0.0328(6) Uani 1 1 d . . .
H21A H 0.8839 0.6265 0.1394 0.039 Uiso 1 1 calc R U .
C17 C 0.18023(11) 0.5989(2) -0.08885(13) 0.0451(7) Uani 1 1 d . . .
H17A H 0.1877 0.5839 -0.1318 0.054 Uiso 1 1 calc R U .
C27 C 0.85036(10) 0.5950(2) -0.10399(12) 0.0407(7) Uani 1 1 d . . .
H27A H 0.8581 0.5720 -0.1451 0.049 Uiso 1 1 calc R U .
C10 C 0.59088(10) 0.62276(17) 0.63220(11) 0.0295(6) Uani 1 1 d . . .
C19 C 0.12714(9) 0.62842(17) -0.07125(11) 0.0294(6) Uani 1 1 d . . .
C20 C 0.07985(9) 0.63491(18) -0.11965(11) 0.0311(6) Uani 1 1 d . . .
C6 C 0.44245(10) 0.5989(2) 0.56861(12) 0.0415(7) Uani 1 1 d . . .
H6A H 0.4072 0.5847 0.5845 0.050 Uiso 1 1 calc R U .
N2 N 0.40328(7) 0.61798(15) 0.46068(9) 0.0303(5) Uani 1 1 d . . .
C3 C 0.34775(9) 0.6189(2) 0.47856(12) 0.0388(7) Uani 1 1 d . . .
H3A H 0.3334 0.6185 0.5203 0.047 Uiso 1 1 calc R U .
C11 C 0.25056(10) 0.60731(18) 0.13197(11) 0.0330(6) Uani 1 1 d . . .
H11A H 0.2168 0.6125 0.1537 0.040 Uiso 1 1 calc R U .
C5 C 0.50249(10) 0.6393(2) 0.47993(12) 0.0404(7) Uani 1 1 d . . .
H5A H 0.5075 0.6529 0.4363 0.048 Uiso 1 1 calc R U .
C1 C 0.40438(10) 0.61822(18) 0.39493(11) 0.0328(6) Uani 1 1 d . . .
H1A H 0.4367 0.6172 0.3703 0.039 Uiso 1 1 calc R U .
C28 C 0.78825(9) 0.66913(19) -0.02993(12) 0.0335(6) Uani 1 1 d . . .
H28A H 0.7536 0.6949 -0.0208 0.040 Uiso 1 1 calc R U .
C22 C 1.00420(11) 0.6118(2) 0.09734(13) 0.0513(9) Uani 1 1 d . . .
H22A H 1.0425 0.6077 0.1031 0.062 Uiso 1 1 calc R U .
C16 C 0.15989(10) 0.6464(2) 0.03832(13) 0.0397(7) Uani 1 1 d . . .
H16A H 0.1530 0.6637 0.0809 0.048 Uiso 1 1 calc R U .
C25 C 0.89066(10) 0.5899(2) -0.05605(13) 0.0433(7) Uani 1 1 d . . .
H25A H 0.9249 0.5622 -0.0648 0.052 Uiso 1 1 calc R U .
C23 C 0.97861(10) 0.6149(2) 0.03955(13) 0.0508(9) Uani 1 1 d . . .
H23A H 0.9953 0.6129 -0.0010 0.061 Uiso 1 1 calc R U .
C7 C 0.54762(9) 0.63933(19) 0.52192(12) 0.0361(7) Uani 1 1 d . . .
H7A H 0.5829 0.6525 0.5059 0.043 Uiso 1 1 calc R U .
C15 C 0.22200(10) 0.5915(2) -0.04317(13) 0.0478(8) Uani 1 1 d . . .
H15A H 0.2572 0.5709 -0.0555 0.057 Uiso 1 1 calc R U .
C18 C 0.11796(10) 0.6523(2) -0.00750(12) 0.0367(7) Uani 1 1 d . . .
H18A H 0.0829 0.6729 0.0050 0.044 Uiso 1 1 calc R U .
O1 O 0.77058(6) 0.62645(13) -0.20166(8) 0.0345(4) Uani 1 1 d . . .
O2 O 0.70637(7) 0.66007(14) -0.12774(8) 0.0425(5) Uani 1 1 d . . .
O3 O 0.09049(6) 0.61981(13) -0.17898(8) 0.0345(4) Uani 1 1 d . . .
O4 O 0.03310(7) 0.65518(18) -0.09864(9) 0.0626(7) Uani 1 1 d . . .
O5 O 0.58042(7) 0.62432(12) 0.69267(8) 0.0358(4) Uani 1 1 d . . .
O6 O 0.63837(7) 0.62183(14) 0.60865(9) 0.0441(5) Uani 1 1 d . . .
O1W O 0.45770(11) 0.7419(2) 0.16084(15) 0.1027(10) Uani 1 1 d D . .
H1WA H 0.4296(6) 0.764(2) 0.1798(11) 0.154 Uiso 1 1 d D U .
H1WB H 0.4766(6) 0.7886(11) 0.1464(9) 0.154 Uiso 1 1 d D U .
O2W O 0.65470(7) 0.73052(14) 0.76552(9) 0.0431(5) Uani 1 1 d D . .
H2WA H 0.6660(8) 0.7029(16) 0.7971(6) 0.065 Uiso 1 1 d D U .
H2WB H 0.6370(8) 0.7036(16) 0.7395(7) 0.065 Uiso 1 1 d D U .
O3W O 0.16107(7) 0.49969(13) 0.26256(9) 0.0386(5) Uani 1 1 d D . .
H3WA H 0.1795(7) 0.4641(14) 0.2391(8) 0.058 Uiso 1 1 d D U .
H3WB H 0.1397(6) 0.4668(14) 0.2847(8) 0.058 Uiso 1 1 d D U .
O4W O 0.5000 0.6432(3) 0.2500 0.120(2) Uani 1 2 d DS T P
H4WA H 0.5024(18) 0.6835(12) 0.2202(8) 0.180 Uiso 1 1 d D U .
O5W O 0.23119(7) 0.64878(14) 0.29740(10) 0.0449(5) Uani 1 1 d D . .
H5WA H 0.2152(12) 0.6990(10) 0.2820(15) 0.067 Uiso 1 1 d D U .
H5WB H 0.2086(8) 0.6062(9) 0.2936(15) 0.067 Uiso 1 1 d D U .
O6W O 1.0000 0.4545(2) 0.2500 0.0706(9) Uani 1 2 d DS T P
H6WA H 1.0235(8) 0.4279(18) 0.2706(12) 0.106 Uiso 1 1 d D U .
O7W O 0.40788(7) 0.53635(14) 0.23832(9) 0.0465(5) Uani 1 1 d D . .
H7WA H 0.4356(6) 0.5686(10) 0.2392(13) 0.070 Uiso 1 1 d D U .
H7WB H 0.4111(10) 0.4887(9) 0.2603(10) 0.070 Uiso 1 1 d D U .
O8W O 1.08975(7) 0.62046(12) 0.20592(9) 0.0373(5) Uani 1 1 d D . .
H8WA H 1.1094(8) 0.5784(9) 0.2233(11) 0.056 Uiso 1 1 d D U .
H8WB H 1.1074(8) 0.6706(8) 0.2099(13) 0.056 Uiso 1 1 d D U .
O9W O 0.29072(7) 0.45876(12) 0.29945(8) 0.0357(4) Uani 1 1 d D . .
H9WA H 0.2778(8) 0.4243(14) 0.2709(7) 0.054 Uiso 1 1 d D U .
H9WB H 0.3106(7) 0.4305(15) 0.3248(7) 0.054 Uiso 1 1 d D U .
O10W O 0.35482(8) 0.75638(13) 0.24275(9) 0.0448(5) Uani 1 1 d D . .
H10A H 0.3245(5) 0.7813(17) 0.2344(10) 0.067 Uiso 1 1 d D U .
H10B H 0.3715(6) 0.7831(16) 0.2713(8) 0.067 Uiso 1 1 d D U .
O11W O 1.0000 0.77312(19) 0.2500 0.0522(8) Uani 1 2 d DS T P
H11W H 1.0211(8) 0.8085(14) 0.2681(12) 0.078 Uiso 1 1 d D U .

loop_
_atom_site_aniso_label
_atom_site_aniso_U_11
_atom_site_aniso_U_22
_atom_site_aniso_U_33
_atom_site_aniso_U_23
_atom_site_aniso_U_13
_atom_site_aniso_U_12
Cd1 0.02750(7) 0.03609(9) 0.02193(7) -0.00075(7) -0.00741(6) 0.00056(8)
Cd2 0.02498(10) 0.03557(12) 0.01955(10) 0.000 -0.00680(8) 0.000
N1 0.0282(9) 0.0445(12) 0.0248(10) -0.0020(9) -0.0079(8) -0.0038(10)
N5 0.0324(10) 0.0478(13) 0.0233(9) 0.0030(9) -0.0054(8) 0.0020(10)
N3 0.0335(10) 0.0447(12) 0.0239(10) -0.0007(9) -0.0093(8) 0.0009(10)
N4 0.0264(9) 0.0413(11) 0.0247(9) -0.0008(9) -0.0047(8) -0.0007(10)
C8 0.0365(12) 0.0615(18) 0.0247(12) 0.0054(12) -0.0054(10) -0.0107(13)
N6 0.0236(9) 0.0473(12) 0.0208(9) -0.0013(9) -0.0046(7) -0.0022(9)
C14 0.0263(10) 0.0361(13) 0.0224(10) 0.0000(10) -0.0056(9) -0.0022(11)
C24 0.0277(11) 0.0379(13) 0.0224(11) 0.0023(10) -0.0076(9) -0.0042(10)
C13 0.0293(12) 0.0596(17) 0.0260(12) -0.0013(12) -0.0023(9) 0.0004(13)
C2 0.0281(11) 0.0621(18) 0.0313(13) -0.0020(12) -0.0031(10) -0.0009(13)
C9 0.0261(10) 0.0333(13) 0.0268(11) -0.0013(10) -0.0085(9) 0.0017(10)
C26 0.0309(12) 0.0508(16) 0.0217(11) -0.0027(11) 0.0011(10) 0.0045(12)
C30 0.0263(11) 0.0302(12) 0.0246(11) 0.0017(9) -0.0039(9) 0.0017(10)
C4 0.0267(10) 0.0369(13) 0.0249(11) -0.0016(10) -0.0078(9) -0.0024(11)
C12 0.0307(12) 0.0576(18) 0.0312(13) -0.0052(12) -0.0069(10) 0.0032(13)
C29 0.0282(11) 0.0303(12) 0.0218(11) 0.0004(9) -0.0053(9) -0.0028(10)
C21 0.0282(11) 0.0505(16) 0.0197(11) 0.0002(11) -0.0039(9) -0.0009(12)
C17 0.0345(12) 0.077(2) 0.0241(12) -0.0122(13) -0.0046(10) 0.0064(15)
C27 0.0369(12) 0.0611(18) 0.0240(12) -0.0123(12) -0.0110(10) 0.0129(13)
C10 0.0319(11) 0.0292(13) 0.0275(12) -0.0008(10) -0.0084(9) 0.0018(11)
C19 0.0267(11) 0.0376(13) 0.0238(11) 0.0000(10) -0.0055(9) -0.0020(10)
C20 0.0272(11) 0.0415(14) 0.0245(11) 0.0006(10) -0.0044(9) -0.0043(11)
C6 0.0295(11) 0.0693(18) 0.0257(12) 0.0032(12) -0.0038(10) -0.0106(14)
N2 0.0266(9) 0.0430(12) 0.0213(9) -0.0026(9) -0.0057(7) 0.0004(9)
C3 0.0225(11) 0.0652(18) 0.0286(12) -0.0036(12) 0.0006(9) -0.0030(12)
C11 0.0315(11) 0.0443(14) 0.0234(11) -0.0031(10) -0.0039(9) -0.0003(12)
C5 0.0333(12) 0.0647(18) 0.0232(12) 0.0082(12) -0.0020(10) 0.0009(13)
C1 0.0283(11) 0.0471(15) 0.0231(11) -0.0035(11) -0.0030(9) 0.0018(12)
C28 0.0238(11) 0.0487(15) 0.0280(12) -0.0014(11) -0.0018(9) 0.0017(11)
C22 0.0307(12) 0.092(2) 0.0313(14) -0.0051(15) -0.0061(11) 0.0066(16)
C16 0.0337(12) 0.0645(18) 0.0209(12) -0.0038(12) 0.0013(10) -0.0001(13)
C25 0.0309(12) 0.0672(19) 0.0319(13) -0.0098(12) -0.0101(10) 0.0180(13)
C23 0.0288(12) 0.099(2) 0.0245(12) -0.0043(15) -0.0015(10) 0.0058(15)
C7 0.0213(11) 0.0560(16) 0.0309(13) 0.0040(11) -0.0025(10) 0.0003(12)
C15 0.0262(11) 0.087(2) 0.0306(13) -0.0162(14) -0.0049(10) 0.0124(14)
C18 0.0236(11) 0.0617(17) 0.0247(12) -0.0003(12) -0.0010(9) 0.0034(12)
O1 0.0252(7) 0.0561(11) 0.0223(8) -0.0045(8) -0.0059(6) 0.0015(8)
O2 0.0247(8) 0.0740(13) 0.0288(9) -0.0003(9) -0.0036(7) 0.0069(9)
O3 0.0287(8) 0.0506(11) 0.0243(8) 0.0020(8) -0.0021(6) -0.0023(8)
O4 0.0304(9) 0.1258(19) 0.0315(10) -0.0093(12) -0.0021(8) 0.0179(11)
O5 0.0351(8) 0.0478(10) 0.0244(8) -0.0030(7) -0.0086(7) 0.0083(8)
O6 0.0248(8) 0.0732(13) 0.0344(9) 0.0077(9) -0.0044(7) 0.0041(9)
O1W 0.0914(18) 0.102(2) 0.115(2) -0.0112(18) 0.0528(15) -0.0139(17)
O2W 0.0398(9) 0.0442(11) 0.0451(11) -0.0007(9) -0.0157(8) 0.0030(9)
O3W 0.0353(9) 0.0416(10) 0.0390(10) 0.0017(8) -0.0016(8) 0.0056(8)
O4W 0.058(2) 0.085(3) 0.218(6) 0.000 0.004(3) 0.000
O5W 0.0346(9) 0.0451(11) 0.0550(12) -0.0040(9) -0.0050(9) 0.0047(9)
O6W 0.0864(19) 0.0353(15) 0.090(2) 0.000 -0.0628(15) 0.000
O7W 0.0377(9) 0.0599(12) 0.0419(11) 0.0079(9) 0.0034(8) 0.0083(9)
O8W 0.0272(8) 0.0427(10) 0.0420(10) 0.0007(9) -0.0066(7) -0.0009(8)
O9W 0.0336(8) 0.0366(9) 0.0371(9) 0.0003(8) -0.0133(7) 0.0009(8)
O10W 0.0531(10) 0.0397(10) 0.0417(11) -0.0007(8) -0.0169(9) -0.0036(9)
O11W 0.0562(15) 0.0309(14) 0.0695(19) 0.000 -0.0327(14) 0.000

loop_
_atom_type_symbol
_atom_type_description
_atom_type_scat_dispersion_real
_atom_type_scat_dispersion_imag
_atom_type_scat_source
C C 0.0033 0.0016 'International Tables Vol C Tables 4.2.6.8 and 6.1.1.4'
H H 0.0000 0.0000 'International Tables Vol C Tables 4.2.6.8 and 6.1.1.4'
N N 0.0061 0.0033 'International Tables Vol C Tables 4.2.6.8 and 6.1.1.4'
O O 0.0106 0.0060 'International Tables Vol C Tables 4.2.6.8 and 6.1.1.4'
Cd Cd -0.8075 1.2024 'International Tables Vol C Tables 4.2.6.8 and 6.1.1.4'

loop_
_geom_angle_atom_site_label_1
_geom_angle_atom_site_label_2
_geom_angle_atom_site_label_3
_geom_angle
_geom_angle_site_symmetry_1
_geom_angle_site_symmetry_3
N3 Cd1 N1 174.22(7) . .
N3 Cd1 O9W 99.72(7) . .
N1 Cd1 O9W 85.68(7) . .
N3 Cd1 O7W 87.76(7) . .
N1 Cd1 O7W 90.24(7) . .
O9W Cd1 O7W 89.73(7) . .
N3 Cd1 O10W 84.13(7) . .
N1 Cd1 O10W 90.56(7) . .
O9W Cd1 O10W 175.45(6) . .
O7W Cd1 O10W 92.84(7) . .
N3 Cd1 O5W 91.49(7) . .
N1 Cd1 O5W 91.36(7) . .
O9W Cd1 O5W 81.20(6) . .
O7W Cd1 O5W 170.65(7) . .
O10W Cd1 O5W 96.36(7) . .
O11W Cd2 O6W 180.0 . .
O11W Cd2 N5 89.51(6) . 3_755
O6W Cd2 N5 90.49(6) . 3_755
O11W Cd2 N5 89.51(6) . .
O6W Cd2 N5 90.49(6) . .
N5 Cd2 N5 179.02(11) 3_755 .
O11W Cd2 O8W 87.82(4) . 3_755
O6W Cd2 O8W 92.18(4) . 3_755
N5 Cd2 O8W 87.80(7) 3_755 3_755
N5 Cd2 O8W 92.17(7) . 3_755
O11W Cd2 O8W 87.82(4) . .
O6W Cd2 O8W 92.18(4) . .
N5 Cd2 O8W 92.16(7) 3_755 .
N5 Cd2 O8W 87.80(7) . .
O8W Cd2 O8W 175.64(9) 3_755 .
C1 N1 C2 105.4(2) . .
C1 N1 Cd1 130.69(16) . .
C2 N1 Cd1 123.32(16) . .
C21 N5 C22 105.2(2) . .
C21 N5 Cd2 137.59(16) . .
C22 N5 Cd2 117.22(16) . .
C11 N3 C12 105.0(2) . .
C11 N3 Cd1 131.34(16) . .
C12 N3 Cd1 123.57(16) . .
C11 N4 C13 106.72(19) . .
C11 N4 C14 126.9(2) . .
C13 N4 C14 126.4(2) . .
C6 C8 C9 121.5(2) . .
C6 C8 H8A 119.3 . .
C9 C8 H8A 119.3 . .
C21 N6 C23 106.45(19) . .
C21 N6 C24 128.75(19) . .
C23 N6 C24 124.8(2) . .
C15 C14 C16 119.6(2) . .
C15 C14 N4 119.6(2) . .
C16 C14 N4 120.8(2) . .
C25 C24 C26 120.1(2) . .
C25 C24 N6 118.5(2) . .
C26 C24 N6 121.3(2) . .
C12 C13 N4 106.1(2) . .
C12 C13 H13A 126.9 . .
N4 C13 H13A 126.9 . .
C3 C2 N1 111.1(2) . .
C3 C2 H2A 124.5 . .
N1 C2 H2A 124.5 . .
C7 C9 C8 118.1(2) . .
C7 C9 C10 120.4(2) . .
C8 C9 C10 121.5(2) . .
C24 C26 C28 119.5(2) . .
C24 C26 H26A 120.3 . .
C28 C26 H26A 120.3 . .
O2 C30 O1 123.7(2) . .
O2 C30 C29 118.6(2) . .
O1 C30 C29 117.63(19) . .
C5 C4 C6 120.1(2) . .
C5 C4 N2 119.9(2) . .
C6 C4 N2 120.0(2) . .
C13 C12 N3 110.6(2) . .
C13 C12 H12A 124.7 . .
N3 C12 H12A 124.7 . .
C27 C29 C28 118.7(2) . .
C27 C29 C30 120.9(2) . .
C28 C29 C30 120.4(2) . .
N5 C21 N6 111.8(2) . .
N5 C21 H21A 124.1 . .
N6 C21 H21A 124.1 . .
C15 C17 C19 120.6(2) . .
C15 C17 H17A 119.7 . .
C19 C17 H17A 119.7 . .
C29 C27 C25 120.8(2) . .
C29 C27 H27A 119.6 . .
C25 C27 H27A 119.6 . .
O6 C10 O5 124.5(2) . .
O6 C10 C9 118.9(2) . .
O5 C10 C9 116.7(2) . .
C18 C19 C17 118.1(2) . .
C18 C19 C20 119.7(2) . .
C17 C19 C20 122.2(2) . .
O4 C20 O3 124.1(2) . .
O4 C20 C19 117.5(2) . .
O3 C20 C19 118.4(2) . .
C8 C6 C4 119.4(2) . .
C8 C6 H6A 120.3 . .
C4 C6 H6A 120.3 . .
C1 N2 C3 106.60(19) . .
C1 N2 C4 127.2(2) . .
C3 N2 C4 126.2(2) . .
C2 C3 N2 105.6(2) . .
C2 C3 H3A 127.2 . .
N2 C3 H3A 127.2 . .
N3 C11 N4 111.6(2) . .
N3 C11 H11A 124.2 . .
N4 C11 H11A 124.2 . .
C4 C5 C7 119.5(2) . .
C4 C5 H5A 120.2 . .
C7 C5 H5A 120.2 . .
N1 C1 N2 111.3(2) . .
N1 C1 H1A 124.4 . .
N2 C1 H1A 124.4 . .
C26 C28 C29 121.0(2) . .
C26 C28 H28A 119.5 . .
C29 C28 H28A 119.5 . .
C23 C22 N5 110.6(2) . .
C23 C22 H22A 124.7 . .
N5 C22 H22A 124.7 . .
C14 C16 C18 119.7(2) . .
C14 C16 H16A 120.2 . .
C18 C16 H16A 120.2 . .
C24 C25 C27 119.9(2) . .
C24 C25 H25A 120.1 . .
C27 C25 H25A 120.1 . .
C22 C23 N6 106.0(2) . .
C22 C23 H23A 127.0 . .
N6 C23 H23A 127.0 . .
C9 C7 C5 121.4(2) . .
C9 C7 H7A 119.3 . .
C5 C7 H7A 119.3 . .
C14 C15 C17 120.5(2) . .
C14 C15 H15A 119.8 . .
C17 C15 H15A 119.8 . .
C19 C18 C16 121.5(2) . .
C19 C18 H18A 119.3 . .
C16 C18 H18A 119.3 . .
H1WA O1W H1WB 107(2) . .
H2WA O2W H2WB 120(2) . .
H3WA O3W H3WB 107.9(18) . .
Cd1 O5W H5WA 122.0(19) . .
Cd1 O5W H5WB 113.2(15) . .
H5WA O5W H5WB 106(2) . .
Cd2 O6W H6WA 118(2) . .
Cd1 O7W H7WA 118.3(14) . .
Cd1 O7W H7WB 106.6(17) . .
H7WA O7W H7WB 112(2) . .
Cd2 O8W H8WA 108.8(15) . .
Cd2 O8W H8WB 117.5(16) . .
H8WA O8W H8WB 106.4(17) . .
Cd1 O9W H9WA 116.9(13) . .
Cd1 O9W H9WB 115.4(15) . .
H9WA O9W H9WB 112.6(18) . .
Cd1 O10W H10A 99.1(17) . .
Cd1 O10W H10B 115.9(16) . .
H10A O10W H10B 113(2) . .
Cd2 O11W H11W 128.7(17) . .

loop_
_geom_bond_atom_site_label_1
_geom_bond_atom_site_label_2
_geom_bond_distance
_geom_bond_site_symmetry_2
Cd1 N3 2.269(2) .
Cd1 N1 2.269(2) .
Cd1 O9W 2.3195(18) .
Cd1 O7W 2.3279(19) .
Cd1 O10W 2.348(2) .
Cd1 O5W 2.3877(18) .
Cd2 O11W 2.265(3) .
Cd2 O6W 2.276(3) .
Cd2 N5 2.293(2) 3_755
Cd2 N5 2.293(2) .
Cd2 O8W 2.3431(17) 3_755
Cd2 O8W 2.3431(17) .
N1 C1 1.321(3) .
N1 C2 1.364(3) .
N5 C21 1.313(3) .
N5 C22 1.364(3) .
N3 C11 1.327(3) .
N3 C12 1.372(3) .
N4 C11 1.350(3) .
N4 C13 1.378(3) .
N4 C14 1.433(3) .
C8 C6 1.384(3) .
C8 C9 1.392(3) .
C8 H8A 0.9300 .
N6 C21 1.349(3) .
N6 C23 1.374(3) .
N6 C24 1.431(3) .
C14 C15 1.376(3) .
C14 C16 1.382(3) .
C24 C25 1.382(4) .
C24 C26 1.385(3) .
C13 C12 1.348(4) .
C13 H13A 0.9300 .
C2 C3 1.349(4) .
C2 H2A 0.9300 .
C9 C7 1.383(3) .
C9 C10 1.517(3) .
C26 C28 1.387(3) .
C26 H26A 0.9300 .
C30 O2 1.250(3) .
C30 O1 1.272(3) .
C30 C29 1.507(3) .
C4 C5 1.386(3) .
C4 C6 1.388(3) .
C4 N2 1.427(3) .
C12 H12A 0.9300 .
C29 C27 1.382(3) .
C29 C28 1.390(3) .
C21 H21A 0.9300 .
C17 C15 1.382(4) .
C17 C19 1.392(3) .
C17 H17A 0.9300 .
C27 C25 1.388(3) .
C27 H27A 0.9300 .
C10 O6 1.241(3) .
C10 O5 1.276(3) .
C19 C18 1.379(3) .
C19 C20 1.517(3) .
C20 O4 1.239(3) .
C20 O3 1.272(3) .
C6 H6A 0.9300 .
N2 C1 1.360(3) .
N2 C3 1.385(3) .
C3 H3A 0.9300 .
C11 H11A 0.9300 .
C5 C7 1.389(3) .
C5 H5A 0.9300 .
C1 H1A 0.9300 .
C28 H28A 0.9300 .
C22 C23 1.345(4) .
C22 H22A 0.9300 .
C16 C18 1.386(3) .
C16 H16A 0.9300 .
C25 H25A 0.9300 .
C23 H23A 0.9300 .
C7 H7A 0.9300 .
C15 H15A 0.9300 .
C18 H18A 0.9300 .
O1W H1WA 0.843(15) .
O1W H1WB 0.859(13) .
O2W H2WA 0.810(13) .
O2W H2WB 0.785(14) .
O3W H3WA 0.831(14) .
O3W H3WB 0.832(14) .
O4W H4WA 0.844(13) .
O5W H5WA 0.87(2) .
O5W H5WB 0.818(13) .
O6W H6WA 0.803(16) .
O7W H7WA 0.809(13) .
O7W H7WB 0.821(13) .
O8W H8WA 0.844(14) .
O8W H8WB 0.836(13) .
O9W H9WA 0.828(13) .
O9W H9WB 0.815(13) .
O10W H10A 0.830(13) .
O10W H10B 0.810(14) .
O11W H11W 0.808(15) .
